data_7024445
loop_
_publ_author_name
'Ehrhart, J\'er\^ome'
'Planeix, Jean-Marc'
'Kyritsakas-Gruber, Nathalie'
'Hosseini, Mir Wais'

_publ_section_title
;
 Molecular tectonics: formation and structural studies on a 2-D
 directional coordination network based on a non-centric metacyclophane
 based tecton and zinc cation.
;
_journal_issue 8
_journal_name_full 'Dalton transactions (Cambridge, England : 2003)'
_journal_page_first 2137
_journal_page_last 2146
_journal_paper_doi 10.1039/b917089h
_journal_volume 39
_journal_year 2010
_chemical_formula_moiety 'C48 H54 Br4 Co N4'
_chemical_formula_sum 'C48 H54 Br4 Co N4'
_chemical_formula_weight 1065.52
_chemical_name_systematic
;
?
;
_space_group_IT_number 29
_symmetry_cell_setting orthorhombic
_symmetry_space_group_name_Hall 'P 2c -2ac'
_symmetry_space_group_name_H-M 'P c a 21'
_atom_sites_solution_hydrogens geom
_atom_sites_solution_primary direct
_atom_sites_solution_secondary difmap
_audit_creation_method SHELXL-97
_cell_angle_alpha 90.00
_cell_angle_beta 90.00
_cell_angle_gamma 90.00
_cell_formula_units_Z 4
_cell_length_a 18.3656(4)
_cell_length_b 16.0416(4)
_cell_length_c 17.5199(6)
_cell_measurement_reflns_used 6340
_cell_measurement_temperature 173(2)
_cell_measurement_theta_max 27.43
_cell_measurement_theta_min 2.32
_cell_volume 5161.6(2)
_computing_cell_refinement 'Bruker SMART'
_computing_data_collection 'Bruker SMART'
_computing_data_reduction 'Bruker SAINT'
_computing_molecular_graphics 'Bruker SHELXTL'
_computing_publication_material 'Bruker SHELXTL'
_computing_structure_refinement 'SHELXL-97 (Sheldrick, 1997)'
_computing_structure_solution 'SHELXS-97 (Sheldrick, 1990)'
_diffrn_ambient_temperature 173(2)
_diffrn_measured_fraction_theta_full 0.996
_diffrn_measured_fraction_theta_max 0.996
_diffrn_measurement_device_type 'CCD area detector'
_diffrn_measurement_method 'phi and omega scans'
_diffrn_radiation_monochromator graphite
_diffrn_radiation_source 'fine-focus sealed tube'
_diffrn_radiation_type MoK\a
_diffrn_radiation_wavelength 0.71073
_diffrn_reflns_av_R_equivalents 0.0540
_diffrn_reflns_av_sigmaI/netI 0.0440
_diffrn_reflns_limit_h_max 23
_diffrn_reflns_limit_h_min 0
_diffrn_reflns_limit_k_max 20
_diffrn_reflns_limit_k_min 0
_diffrn_reflns_limit_l_max 12
_diffrn_reflns_limit_l_min -22
_diffrn_reflns_number 23482
_diffrn_reflns_theta_full 27.54
_diffrn_reflns_theta_max 27.54
_diffrn_reflns_theta_min 2.05
_exptl_absorpt_coefficient_mu 3.462
_exptl_absorpt_correction_T_max 0.7458
_exptl_absorpt_correction_T_min 0.6814
_exptl_absorpt_correction_type multi-scan
_exptl_absorpt_process_details sadabs
_exptl_crystal_colour blue
_exptl_crystal_density_diffrn 1.371
_exptl_crystal_density_meas ?
_exptl_crystal_density_method 'not measured'
_exptl_crystal_description prism
_exptl_crystal_F_000 2148
_exptl_crystal_size_max 0.12
_exptl_crystal_size_mid 0.09
_exptl_crystal_size_min 0.09
_platon_squeeze_details
;
;
_refine_diff_density_max 2.106
_refine_diff_density_min -1.343
_refine_diff_density_rms 0.305
_refine_ls_abs_structure_details 'Flack H D (1983), Acta Cryst. A39, 876-881'
_refine_ls_abs_structure_Flack 0.03(2)
_refine_ls_extinction_method none
_refine_ls_goodness_of_fit_ref 1.256
_refine_ls_hydrogen_treatment constr
_refine_ls_matrix_type full
_refine_ls_number_parameters 517
_refine_ls_number_reflns 9338
_refine_ls_number_restraints 1
_refine_ls_restrained_S_all 1.256
_refine_ls_R_factor_all 0.1267
_refine_ls_R_factor_gt 0.0951
_refine_ls_shift/su_max 0.021
_refine_ls_shift/su_mean 0.001
_refine_ls_structure_factor_coef Fsqd
_refine_ls_weighting_details 'calc w=1/[\s^2^(Fo^2^)+(0.2000P)^2^+0.0000P] where P=(Fo^2^+2Fc^2^)/3'
_refine_ls_weighting_scheme calc
_refine_ls_wR_factor_gt 0.2445
_refine_ls_wR_factor_ref 0.2672
_reflns_number_gt 7626
_reflns_number_total 9338
_reflns_threshold_expression >2sigma(I)
_cod_data_source_file b917089h.txt
_cod_data_source_block e1464a
_cod_depositor_comments
;
The following automatic conversions were performed:

'_symmetry_cell_setting' value 'Orthorhombic' changed to
'orthorhombic' according to
/home/saulius/struct/CIF-dictionaries/cif_core.dic dictionary named
'cif_core.dic' version 2.4.2 from 2011-04-26.

Automatic conversion script
Id: cif_fix_values 1891 2012-01-12 08:04:46Z andrius 

The following automatic conversions were performed:

'_exptl_crystal_density_meas' value 'none' was changed to '?' - the
value is perceived as not measured.

Automatic conversion script
Id: cif_fix_values 3008 2015-01-20 13:52:24Z robertas 
;
_cod_original_sg_symbol_H-M Pca2(1)
_cod_database_code 7024445

loop_
_symmetry_equiv_pos_as_xyz
'x, y, z'
'-x, -y, z+1/2'
'x+1/2, -y, z'
'-x+1/2, y, z+1/2'

loop_
_atom_site_label
_atom_site_type_symbol
_atom_site_fract_x
_atom_site_fract_y
_atom_site_fract_z
_atom_site_U_iso_or_equiv
_atom_site_adp_type
_atom_site_occupancy
_atom_site_symmetry_multiplicity
_atom_site_calc_flag
_atom_site_refinement_flags
N1 N -0.0868(4) 0.1607(5) -0.0891(4) 0.028(2) Uani 1 1 d G
N2 N -0.1568(3) 0.1577(5) -0.1234(5) 0.033(2) Uani 1 1 d G
C19 C -0.1503(4) 0.1147(6) -0.1939(5) 0.048(4) Uani 1 1 d G
H19 H -0.1887 0.1036 -0.2288 0.058 Uiso 1 1 calc R
C20 C -0.0763(5) 0.0912(6) -0.2032(5) 0.048(4) Uani 1 1 d G
H20 H -0.0565 0.0617 -0.2454 0.058 Uiso 1 1 calc R
C21 C -0.0370(3) 0.1197(6) -0.1385(5) 0.040(3) Uani 1 1 d G
H21 H 0.0136 0.1125 -0.1297 0.048 Uiso 1 1 calc R
Co1 Co -0.24360(9) 0.22445(10) -0.08856(11) 0.0316(4) Uani 1 1 d .
Br1 Br -0.20987(7) 0.36076(8) -0.05016(11) 0.0444(4) Uani 1 1 d .
Br2 Br -0.30141(8) 0.15154(8) 0.01278(10) 0.0449(4) Uani 1 1 d .
C1 C 0.1886(5) 0.4345(6) 0.2269(6) 0.021(2) Uani 1 1 d .
C2 C 0.2585(5) 0.4636(6) 0.2224(6) 0.021(2) Uani 1 1 d .
C3 C 0.2927(6) 0.4578(6) 0.1527(6) 0.020(2) Uani 1 1 d .
Br3 Br 0.39074(6) 0.50074(9) 0.14484(8) 0.0412(4) Uani 1 1 d .
C4 C 0.2619(6) 0.4214(6) 0.0878(6) 0.018(2) Uani 1 1 d .
C5 C 0.1899(5) 0.3949(5) 0.0945(5) 0.0140(18) Uani 1 1 d .
C6 C 0.1536(5) 0.4026(5) 0.1616(5) 0.034(3) Uani 1 1 d .
C7 C 0.3016(7) 0.5015(8) 0.2907(6) 0.034(3) Uani 1 1 d .
H7A H 0.3245 0.5539 0.2748 0.051 Uiso 1 1 calc R
H7B H 0.3393 0.4621 0.3072 0.051 Uiso 1 1 calc R
H7C H 0.2681 0.5123 0.3332 0.051 Uiso 1 1 calc R
C8 C 0.3054(6) 0.4175(6) 0.0148(6) 0.034(3) Uani 1 1 d .
H8A H 0.3389 0.4650 0.0127 0.051 Uiso 1 1 calc R
H8B H 0.2723 0.4197 -0.0290 0.051 Uiso 1 1 calc R
H8C H 0.3332 0.3654 0.0133 0.051 Uiso 1 1 calc R
C9 C 0.0699(5) 0.3825(6) 0.1650(6) 0.0189(19) Uani 1 1 d .
H9A H 0.0481 0.3920 0.1147 0.028 Uiso 1 1 calc R
H9B H 0.0464 0.4189 0.2027 0.028 Uiso 1 1 calc R
H9C H 0.0629 0.3242 0.1798 0.028 Uiso 1 1 calc R
C10 C 0.1516(5) 0.3629(6) 0.0225(5) 0.0142(18) Uani 1 1 d .
H10A H 0.1890 0.3560 -0.0177 0.017 Uiso 1 1 calc R
H10B H 0.1177 0.4069 0.0050 0.017 Uiso 1 1 calc R
C11 C 0.1082(5) 0.2800(6) 0.0281(6) 0.0160(19) Uani 1 1 d .
C12 C 0.0356(6) 0.2740(6) 0.0060(6) 0.020(2) Uani 1 1 d .
C13 C 0.0006(5) 0.1961(6) 0.0088(6) 0.0193(19) Uani 1 1 d .
C14 C 0.0369(5) 0.1271(5) 0.0394(6) 0.0152(18) Uani 1 1 d .
C15 C 0.1100(5) 0.1306(5) 0.0630(5) 0.0152(18) Uani 1 1 d .
C16 C 0.1466(4) 0.2082(6) 0.0562(5) 0.0152(18) Uani 1 1 d .
C17 C -0.0026(7) 0.3477(6) -0.0318(8) 0.035(3) Uani 1 1 d .
H17A H 0.0337 0.3892 -0.0471 0.052 Uiso 1 1 calc R
H17B H -0.0368 0.3729 0.0044 0.052 Uiso 1 1 calc R
H17C H -0.0292 0.3283 -0.0769 0.052 Uiso 1 1 calc R
C18 C -0.0789(5) 0.1913(6) -0.0088(6) 0.023(2) Uani 1 1 d .
H18A H -0.1015 0.2469 -0.0033 0.027 Uiso 1 1 calc R
H18B H -0.1032 0.1524 0.0269 0.027 Uiso 1 1 calc R
C22 C -0.0038(5) 0.0421(6) 0.0389(7) 0.023(2) Uani 1 1 d .
H22A H -0.0329 0.0368 0.0855 0.034 Uiso 1 1 calc R
H22B H 0.0317 -0.0034 0.0366 0.034 Uiso 1 1 calc R
H22C H -0.0358 0.0393 -0.0058 0.034 Uiso 1 1 calc R
C23 C 0.2282(5) 0.2117(6) 0.0713(6) 0.0158(19) Uani 1 1 d .
H23A H 0.2369 0.2175 0.1262 0.024 Uiso 1 1 calc R
H23B H 0.2493 0.2596 0.0444 0.024 Uiso 1 1 calc R
H23C H 0.2510 0.1603 0.0529 0.024 Uiso 1 1 calc R
C24 C 0.1482(5) 0.0547(5) 0.0959(5) 0.0117(17) Uani 1 1 d .
H24A H 0.1113 0.0104 0.1029 0.014 Uiso 1 1 calc R
H24B H 0.1834 0.0344 0.0573 0.014 Uiso 1 1 calc R
C25 C 0.1879(5) 0.0646(6) 0.1691(5) 0.0119(17) Uani 1 1 d .
C26 C 0.2621(5) 0.0366(5) 0.1766(5) 0.0111(17) Uani 1 1 d .
C27 C 0.2929(5) 0.0406(6) 0.2486(6) 0.0138(18) Uani 1 1 d .
Br4 Br 0.39036(6) -0.00115(8) 0.26121(8) 0.0348(3) Uani 1 1 d .
C28 C 0.2596(5) 0.0724(6) 0.3154(6) 0.0168(19) Uani 1 1 d .
C29 C 0.1870(5) 0.1027(5) 0.3067(6) 0.0123(17) Uani 1 1 d .
C30 C 0.1517(6) 0.0942(5) 0.2336(6) 0.0123(17) Uani 1 1 d .
C31 C 0.3041(7) 0.0075(8) 0.1116(8) 0.033(3) Uani 1 1 d .
H31A H 0.3495 0.0393 0.1081 0.050 Uiso 1 1 calc R
H31B H 0.2757 0.0155 0.0647 0.050 Uiso 1 1 calc R
H31C H 0.3153 -0.0518 0.1179 0.050 Uiso 1 1 calc R
C32 C 0.2967(7) 0.0706(8) 0.3926(7) 0.032(3) Uani 1 1 d .
H32A H 0.3106 0.1274 0.4072 0.048 Uiso 1 1 calc R
H32B H 0.3404 0.0357 0.3897 0.048 Uiso 1 1 calc R
H32C H 0.2633 0.0476 0.4307 0.048 Uiso 1 1 calc R
C33 C 0.0723(5) 0.1145(6) 0.2288(6) 0.0158(19) Uani 1 1 d .
H33A H 0.0500 0.1081 0.2793 0.024 Uiso 1 1 calc R
H33B H 0.0487 0.0766 0.1926 0.024 Uiso 1 1 calc R
H33C H 0.0663 0.1721 0.2114 0.024 Uiso 1 1 calc R
C34 C 0.1471(6) 0.1358(5) 0.3746(6) 0.0158(19) Uani 1 1 d .
H34A H 0.1830 0.1438 0.4161 0.024 Uiso 1 1 calc R
H34B H 0.1126 0.0923 0.3917 0.024 Uiso 1 1 calc R
C35 C 0.1042(6) 0.2176(6) 0.3660(6) 0.018(2) Uani 1 1 d .
C36 C 0.0290(6) 0.2221(6) 0.3819(7) 0.023(2) Uani 1 1 d .
C37 C -0.0071(5) 0.2991(6) 0.3768(6) 0.019(2) Uani 1 1 d .
C38 C 0.0312(5) 0.3707(6) 0.3539(6) 0.0161(19) Uani 1 1 d .
C39 C 0.1046(5) 0.3642(6) 0.3320(6) 0.0161(19) Uani 1 1 d .
C40 C 0.1425(5) 0.2884(5) 0.3434(5) 0.0108(17) Uani 1 1 d .
C41 C -0.0159(8) 0.1455(7) 0.4028(9) 0.042(4) Uani 1 1 d .
H41A H -0.0417 0.1557 0.4508 0.063 Uiso 1 1 calc R
H41B H 0.0165 0.0973 0.4088 0.063 Uiso 1 1 calc R
H41C H -0.0512 0.1342 0.3622 0.063 Uiso 1 1 calc R
C42 C -0.0893(6) 0.3004(7) 0.3842(8) 0.032(3) Uani 1 1 d .
H42A H -0.1038 0.2641 0.4273 0.038 Uiso 1 1 calc R
H42B H -0.1053 0.3579 0.3963 0.038 Uiso 1 1 calc R
N3 N -0.1262(5) 0.2726(7) 0.3157(6) 0.030(2) Uani 1 1 d .
N4 N -0.1935(5) 0.2399(7) 0.3172(6) 0.032(2) Uani 1 1 d .
C43 C -0.2138(10) 0.2391(18) 0.2410(9) 0.032(3) Uani 1 1 d .
H43 H -0.2615 0.2292 0.2221 0.038 Uiso 1 1 calc R
C44 C -0.1552(7) 0.2546(10) 0.1992(9) 0.044(3) Uani 1 1 d .
H44 H -0.1524 0.2484 0.1453 0.053 Uiso 1 1 calc R
C45 C -0.1032(8) 0.2792(8) 0.2418(7) 0.036(3) Uani 1 1 d .
H45 H -0.0569 0.2985 0.2253 0.044 Uiso 1 1 calc R
C46 C 0.2218(5) 0.2857(6) 0.3284(6) 0.0169(19) Uani 1 1 d .
H46A H 0.2455 0.2501 0.3665 0.025 Uiso 1 1 calc R
H46B H 0.2419 0.3422 0.3316 0.025 Uiso 1 1 calc R
H46C H 0.2305 0.2630 0.2773 0.025 Uiso 1 1 calc R
C47 C -0.0053(7) 0.4544(7) 0.3501(7) 0.030(3) Uani 1 1 d .
H47A H 0.0237 0.4953 0.3784 0.046 Uiso 1 1 calc R
H47B H -0.0540 0.4506 0.3727 0.046 Uiso 1 1 calc R
H47C H -0.0094 0.4719 0.2967 0.046 Uiso 1 1 calc R
C48 C 0.1455(6) 0.4411(6) 0.3034(6) 0.020(2) Uani 1 1 d .
H48A H 0.1802 0.4580 0.3437 0.024 Uiso 1 1 calc R
H48B H 0.1097 0.4868 0.2980 0.024 Uiso 1 1 calc R

loop_
_atom_site_aniso_label
_atom_site_aniso_U_11
_atom_site_aniso_U_22
_atom_site_aniso_U_33
_atom_site_aniso_U_23
_atom_site_aniso_U_13
_atom_site_aniso_U_12
N1 0.022(4) 0.030(5) 0.031(5) -0.015(4) 0.001(4) -0.009(4)
N2 0.020(4) 0.031(5) 0.050(7) 0.003(4) 0.005(5) 0.000(4)
C19 0.027(6) 0.030(6) 0.087(12) -0.035(7) 0.003(7) -0.009(5)
C20 0.027(6) 0.030(6) 0.087(12) -0.035(7) 0.003(7) -0.009(5)
C21 0.018(5) 0.067(9) 0.034(7) 0.035(6) 0.016(5) 0.026(6)
Co1 0.0232(7) 0.0354(8) 0.0362(9) 0.0014(7) -0.0067(7) 0.0047(6)
Br1 0.0368(7) 0.0298(6) 0.0665(10) -0.0010(6) -0.0071(7) 0.0023(5)
Br2 0.0420(7) 0.0389(7) 0.0538(9) 0.0178(6) -0.0029(7) 0.0038(6)
C1 0.010(5) 0.028(5) 0.024(6) -0.015(4) 0.001(4) 0.004(4)
C2 0.010(5) 0.028(5) 0.024(6) -0.015(4) 0.001(4) 0.004(4)
C3 0.025(5) 0.023(5) 0.014(5) 0.003(4) 0.011(4) -0.003(4)
Br3 0.0181(6) 0.0718(10) 0.0336(7) -0.0128(6) 0.0084(5) -0.0234(5)
C4 0.035(6) 0.011(4) 0.008(4) -0.001(3) 0.002(4) -0.002(4)
C5 0.022(5) 0.012(4) 0.008(4) 0.003(3) 0.000(4) 0.000(4)
C6 0.032(6) 0.062(8) 0.007(5) -0.005(5) 0.008(5) -0.030(5)
C7 0.032(6) 0.062(8) 0.007(5) -0.005(5) 0.008(5) -0.030(5)
C8 0.032(6) 0.062(8) 0.007(5) -0.005(5) 0.008(5) -0.030(5)
C9 0.019(5) 0.016(4) 0.021(5) 0.001(4) 0.002(4) 0.004(4)
C10 0.015(4) 0.023(4) 0.005(4) -0.002(3) 0.004(3) -0.004(3)
C11 0.015(4) 0.016(4) 0.016(5) -0.002(4) 0.006(4) -0.005(3)
C12 0.020(5) 0.023(5) 0.017(5) 0.004(4) -0.006(4) 0.001(4)
C13 0.013(4) 0.019(4) 0.026(5) 0.001(4) -0.004(4) -0.003(4)
C14 0.015(4) 0.011(4) 0.019(5) -0.009(3) 0.002(4) -0.001(3)
C15 0.015(4) 0.011(4) 0.019(5) -0.009(3) 0.002(4) -0.001(3)
C16 0.015(4) 0.011(4) 0.019(5) -0.009(3) 0.002(4) -0.001(3)
C17 0.029(6) 0.021(5) 0.054(8) 0.002(5) -0.022(6) -0.002(4)
C18 0.017(5) 0.022(5) 0.029(6) 0.012(4) -0.011(4) -0.010(4)
C22 0.015(4) 0.010(4) 0.044(7) -0.001(4) -0.009(4) 0.001(3)
C23 0.004(4) 0.022(5) 0.021(5) -0.003(4) -0.003(3) -0.001(3)
C24 0.007(4) 0.013(4) 0.015(5) 0.000(3) -0.008(3) 0.003(3)
C25 0.010(4) 0.017(4) 0.009(4) -0.001(3) -0.002(3) 0.008(3)
C26 0.009(4) 0.009(4) 0.015(5) 0.005(3) 0.001(3) 0.005(3)
C27 0.007(4) 0.019(4) 0.015(5) -0.006(4) 0.004(3) 0.004(3)
Br4 0.0164(6) 0.0506(7) 0.0375(8) -0.0040(5) -0.0070(5) 0.0153(5)
C28 0.005(4) 0.019(4) 0.026(6) -0.002(4) 0.002(4) 0.003(3)
C29 0.013(4) 0.008(4) 0.016(5) 0.001(3) -0.004(3) 0.006(3)
C30 0.013(4) 0.008(4) 0.016(5) 0.001(3) -0.004(3) 0.006(3)
C31 0.030(6) 0.044(7) 0.025(7) -0.004(5) 0.007(5) 0.004(5)
C32 0.036(6) 0.043(7) 0.018(6) -0.002(5) -0.006(5) 0.018(5)
C33 0.008(4) 0.018(4) 0.022(5) -0.008(4) 0.005(3) 0.004(3)
C34 0.008(4) 0.018(4) 0.022(5) -0.008(4) 0.005(3) 0.004(3)
C35 0.033(6) 0.011(4) 0.009(5) -0.001(3) 0.013(4) -0.007(4)
C36 0.028(5) 0.011(4) 0.030(6) 0.001(4) 0.011(4) -0.001(4)
C37 0.007(4) 0.019(4) 0.031(6) -0.005(4) 0.005(4) 0.001(3)
C38 0.016(5) 0.021(4) 0.012(4) 0.005(4) 0.008(4) 0.002(4)
C39 0.016(5) 0.021(4) 0.012(4) 0.005(4) 0.008(4) 0.002(4)
C40 0.015(4) 0.014(4) 0.004(4) -0.001(3) 0.005(3) -0.005(3)
C41 0.046(8) 0.021(5) 0.058(9) 0.019(5) 0.033(7) 0.001(5)
C42 0.011(4) 0.020(5) 0.065(9) 0.011(5) 0.019(5) 0.003(4)
N3 0.014(4) 0.044(6) 0.031(6) 0.001(4) 0.004(4) -0.008(4)
N4 0.010(4) 0.044(6) 0.043(6) 0.000(5) -0.004(4) 0.001(4)
C43 0.011(4) 0.020(5) 0.065(9) 0.011(5) 0.019(5) 0.003(4)
C44 0.036(7) 0.056(8) 0.039(7) 0.001(6) 0.007(6) -0.022(7)
C45 0.054(8) 0.039(7) 0.016(6) -0.003(5) 0.010(5) -0.010(6)
C46 0.013(4) 0.013(4) 0.024(5) 0.000(4) 0.003(4) 0.001(3)
C47 0.033(6) 0.024(5) 0.034(6) 0.003(5) 0.023(5) 0.014(5)
C48 0.027(5) 0.016(4) 0.017(5) -0.001(4) 0.002(4) -0.006(4)

loop_
_atom_type_symbol
_atom_type_description
_atom_type_scat_dispersion_real
_atom_type_scat_dispersion_imag
_atom_type_scat_source
C C 0.0033 0.0016 'International Tables Vol C Tables 4.2.6.8 and 6.1.1.4'
H H 0.0000 0.0000 'International Tables Vol C Tables 4.2.6.8 and 6.1.1.4'
N N 0.0061 0.0033 'International Tables Vol C Tables 4.2.6.8 and 6.1.1.4'
Co Co 0.3494 0.9721 'International Tables Vol C Tables 4.2.6.8 and 6.1.1.4'
Br Br -0.2901 2.4595 'International Tables Vol C Tables 4.2.6.8 and 6.1.1.4'

loop_
_geom_angle_atom_site_label_1
_geom_angle_atom_site_label_2
_geom_angle_atom_site_label_3
_geom_angle
_geom_angle_site_symmetry_1
_geom_angle_site_symmetry_3
C21 N1 N2 108.0 . .
C21 N1 C18 131.4(7) . .
N2 N1 C18 119.8(7) . .
N1 N2 C19 108.0 . .
N1 N2 Co1 124.7(5) . .
C19 N2 Co1 126.0(5) . .
C20 C19 N2 108.0 . .
C20 C19 H19 126.0 . .
N2 C19 H19 126.0 . .
C19 C20 C21 108.0 . .
C19 C20 H20 126.0 . .
C21 C20 H20 126.0 . .
N1 C21 C20 108.0 . .
N1 C21 H21 126.0 . .
C20 C21 H21 126.0 . .
N2 Co1 N4 105.6(4) . 4_454
N2 Co1 Br1 111.7(2) . .
N4 Co1 Br1 105.5(3) 4_454 .
N2 Co1 Br2 108.6(3) . .
N4 Co1 Br2 114.4(3) 4_454 .
Br1 Co1 Br2 111.03(10) . .
C2 C1 C6 120.4(9) . .
C2 C1 C48 120.2(9) . .
C6 C1 C48 119.4(8) . .
C1 C2 C3 117.1(9) . .
C1 C2 C7 124.4(9) . .
C3 C2 C7 118.5(9) . .
C2 C3 C4 124.4(9) . .
C2 C3 Br3 117.7(8) . .
C4 C3 Br3 118.0(7) . .
C5 C4 C3 116.3(9) . .
C5 C4 C8 124.2(9) . .
C3 C4 C8 119.4(9) . .
C6 C5 C4 120.7(8) . .
C6 C5 C10 121.3(8) . .
C4 C5 C10 117.8(8) . .
C5 C6 C1 120.9(8) . .
C5 C6 C9 119.6(8) . .
C1 C6 C9 119.4(8) . .
C2 C7 H7A 109.5 . .
C2 C7 H7B 109.5 . .
H7A C7 H7B 109.5 . .
C2 C7 H7C 109.5 . .
H7A C7 H7C 109.5 . .
H7B C7 H7C 109.5 . .
C4 C8 H8A 109.5 . .
C4 C8 H8B 109.5 . .
H8A C8 H8B 109.5 . .
C4 C8 H8C 109.5 . .
H8A C8 H8C 109.5 . .
H8B C8 H8C 109.5 . .
C6 C9 H9A 109.5 . .
C6 C9 H9B 109.5 . .
H9A C9 H9B 109.5 . .
C6 C9 H9C 109.5 . .
H9A C9 H9C 109.5 . .
H9B C9 H9C 109.5 . .
C5 C10 C11 118.0(8) . .
C5 C10 H10A 107.8 . .
C11 C10 H10A 107.8 . .
C5 C10 H10B 107.8 . .
C11 C10 H10B 107.8 . .
H10A C10 H10B 107.1 . .
C12 C11 C16 120.7(8) . .
C12 C11 C10 122.2(9) . .
C16 C11 C10 117.0(8) . .
C11 C12 C13 119.3(9) . .
C11 C12 C17 120.5(9) . .
C13 C12 C17 119.6(9) . .
C14 C13 C12 119.9(9) . .
C14 C13 C18 120.2(8) . .
C12 C13 C18 119.0(9) . .
C13 C14 C15 122.4(8) . .
C13 C14 C22 117.6(8) . .
C15 C14 C22 119.7(8) . .
C14 C15 C16 117.5(8) . .
C14 C15 C24 121.4(8) . .
C16 C15 C24 121.0(8) . .
C15 C16 C11 119.9(8) . .
C15 C16 C23 118.9(8) . .
C11 C16 C23 120.9(8) . .
C12 C17 H17A 109.5 . .
C12 C17 H17B 109.5 . .
H17A C17 H17B 109.5 . .
C12 C17 H17C 109.5 . .
H17A C17 H17C 109.5 . .
H17B C17 H17C 109.5 . .
C13 C18 N1 107.8(9) . .
C13 C18 H18A 110.1 . .
N1 C18 H18A 110.1 . .
C13 C18 H18B 110.1 . .
N1 C18 H18B 110.1 . .
H18A C18 H18B 108.5 . .
C14 C22 H22A 109.5 . .
C14 C22 H22B 109.5 . .
H22A C22 H22B 109.5 . .
C14 C22 H22C 109.5 . .
H22A C22 H22C 109.5 . .
H22B C22 H22C 109.5 . .
C16 C23 H23A 109.5 . .
C16 C23 H23B 109.5 . .
H23A C23 H23B 109.5 . .
C16 C23 H23C 109.5 . .
H23A C23 H23C 109.5 . .
H23B C23 H23C 109.5 . .
C25 C24 C15 118.0(7) . .
C25 C24 H24A 107.8 . .
C15 C24 H24A 107.8 . .
C25 C24 H24B 107.8 . .
C15 C24 H24B 107.8 . .
H24A C24 H24B 107.1 . .
C30 C25 C26 118.9(8) . .
C30 C25 C24 120.2(8) . .
C26 C25 C24 120.7(8) . .
C27 C26 C25 117.1(8) . .
C27 C26 C31 120.9(9) . .
C25 C26 C31 122.0(9) . .
C26 C27 C28 126.5(8) . .
C26 C27 Br4 117.9(6) . .
C28 C27 Br4 115.6(7) . .
C27 C28 C29 116.0(9) . .
C27 C28 C32 122.5(8) . .
C29 C28 C32 121.5(9) . .
C28 C29 C30 118.8(9) . .
C28 C29 C34 119.6(9) . .
C30 C29 C34 121.3(8) . .
C25 C30 C29 122.5(9) . .
C25 C30 C33 119.6(9) . .
C29 C30 C33 117.8(9) . .
C26 C31 H31A 109.5 . .
C26 C31 H31B 109.5 . .
H31A C31 H31B 109.5 . .
C26 C31 H31C 109.5 . .
H31A C31 H31C 109.5 . .
H31B C31 H31C 109.5 . .
C28 C32 H32A 109.5 . .
C28 C32 H32B 109.5 . .
H32A C32 H32B 109.5 . .
C28 C32 H32C 109.5 . .
H32A C32 H32C 109.5 . .
H32B C32 H32C 109.5 . .
C30 C33 H33A 109.5 . .
C30 C33 H33B 109.5 . .
H33A C33 H33B 109.5 . .
C30 C33 H33C 109.5 . .
H33A C33 H33C 109.5 . .
H33B C33 H33C 109.5 . .
C29 C34 C35 118.5(8) . .
C29 C34 H34A 107.7 . .
C35 C34 H34A 107.7 . .
C29 C34 H34B 107.7 . .
C35 C34 H34B 107.7 . .
H34A C34 H34B 107.1 . .
C40 C35 C36 120.6(9) . .
C40 C35 C34 117.7(9) . .
C36 C35 C34 121.7(8) . .
C37 C36 C35 119.6(9) . .
C37 C36 C41 118.0(10) . .
C35 C36 C41 122.4(9) . .
C36 C37 C38 120.1(9) . .
C36 C37 C42 118.5(9) . .
C38 C37 C42 120.8(9) . .
C37 C38 C39 119.8(9) . .
C37 C38 C47 121.3(9) . .
C39 C38 C47 118.9(9) . .
C38 C39 C40 119.8(8) . .
C38 C39 C48 120.0(8) . .
C40 C39 C48 119.9(8) . .
C35 C40 C39 119.5(8) . .
C35 C40 C46 121.5(8) . .
C39 C40 C46 118.9(8) . .
C36 C41 H41A 109.5 . .
C36 C41 H41B 109.5 . .
H41A C41 H41B 109.5 . .
C36 C41 H41C 109.5 . .
H41A C41 H41C 109.5 . .
H41B C41 H41C 109.5 . .
N3 C42 C37 113.0(10) . .
N3 C42 H42A 109.0 . .
C37 C42 H42A 109.0 . .
N3 C42 H42B 109.0 . .
C37 C42 H42B 109.0 . .
H42A C42 H42B 107.8 . .
N4 N3 C45 109.5(11) . .
N4 N3 C42 122.4(10) . .
C45 N3 C42 128.0(10) . .
N3 N4 C43 103.5(11) . .
N3 N4 Co1 125.9(9) . 4_455
C43 N4 Co1 128.9(9) . 4_455
C44 C43 N4 108.2(14) . .
C44 C43 H43 125.9 . .
N4 C43 H43 125.9 . .
C45 C44 C43 110.0(15) . .
C45 C44 H44 125.0 . .
C43 C44 H44 125.0 . .
C44 C45 N3 107.4(12) . .
C44 C45 H45 126.3 . .
N3 C45 H45 126.3 . .
C40 C46 H46A 109.5 . .
C40 C46 H46B 109.5 . .
H46A C46 H46B 109.5 . .
C40 C46 H46C 109.5 . .
H46A C46 H46C 109.5 . .
H46B C46 H46C 109.5 . .
C38 C47 H47A 109.5 . .
C38 C47 H47B 109.5 . .
H47A C47 H47B 109.5 . .
C38 C47 H47C 109.5 . .
H47A C47 H47C 109.5 . .
H47B C47 H47C 109.5 . .
C39 C48 C1 118.4(8) . .
C39 C48 H48A 107.7 . .
C1 C48 H48A 107.7 . .
C39 C48 H48B 107.7 . .
C1 C48 H48B 107.7 . .
H48A C48 H48B 107.1 . .

loop_
_geom_bond_atom_site_label_1
_geom_bond_atom_site_label_2
_geom_bond_distance
_geom_bond_site_symmetry_2
N1 C21 1.4200 .
N1 N2 1.4200 .
N1 C18 1.497(13) .
N2 C19 1.4200 .
N2 Co1 2.015(6) .
C19 C20 1.4200 .
C19 H19 0.9500 .
C20 C21 1.4200 .
C20 H20 0.9500 .
C21 H21 0.9500 .
Co1 N4 2.031(11) 4_454
Co1 Br1 2.370(2) .
Co1 Br2 2.376(2) .
C1 C2 1.369(13) .
C1 C6 1.407(13) .
C1 C48 1.561(14) .
C2 C3 1.376(14) .
C2 C7 1.559(15) .
C3 C4 1.398(15) .
C3 Br3 1.932(10) .
C4 C5 1.394(14) .
C4 C8 1.510(13) .
C5 C6 1.357(12) .
C5 C10 1.532(13) .
C6 C9 1.572(13) .
C7 H7A 0.9800 .
C7 H7B 0.9800 .
C7 H7C 0.9800 .
C8 H8A 0.9800 .
C8 H8B 0.9800 .
C8 H8C 0.9800 .
C9 H9A 0.9800 .
C9 H9B 0.9800 .
C9 H9C 0.9800 .
C10 C11 1.555(12) .
C10 H10A 0.9900 .
C10 H10B 0.9900 .
C11 C12 1.391(14) .
C11 C16 1.437(14) .
C12 C13 1.406(13) .
C12 C17 1.525(14) .
C13 C14 1.399(13) .
C13 C18 1.494(13) .
C14 C15 1.405(13) .
C14 C22 1.555(12) .
C15 C16 1.421(13) .
C15 C24 1.519(12) .
C16 C23 1.524(11) .
C17 H17A 0.9800 .
C17 H17B 0.9800 .
C17 H17C 0.9800 .
C18 H18A 0.9900 .
C18 H18B 0.9900 .
C22 H22A 0.9800 .
C22 H22B 0.9800 .
C22 H22C 0.9800 .
C23 H23A 0.9800 .
C23 H23B 0.9800 .
C23 H23C 0.9800 .
C24 C25 1.484(12) .
C24 H24A 0.9900 .
C24 H24B 0.9900 .
C25 C30 1.394(14) .
C25 C26 1.441(11) .
C26 C27 1.383(13) .
C26 C31 1.453(15) .
C27 C28 1.415(13) .
C27 Br4 1.924(9) .
C28 C29 1.428(12) .
C28 C32 1.514(15) .
C29 C30 1.443(14) .
C29 C34 1.494(13) .
C30 C33 1.496(14) .
C31 H31A 0.9800 .
C31 H31B 0.9800 .
C31 H31C 0.9800 .
C32 H32A 0.9800 .
C32 H32B 0.9800 .
C32 H32C 0.9800 .
C33 H33A 0.9800 .
C33 H33B 0.9800 .
C33 H33C 0.9800 .
C34 C35 1.538(13) .
C34 H34A 0.9900 .
C34 H34B 0.9900 .
C35 C40 1.393(12) .
C35 C36 1.410(15) .
C36 C37 1.405(14) .
C36 C41 1.524(14) .
C37 C38 1.405(13) .
C37 C42 1.516(13) .
C38 C39 1.406(12) .
C38 C47 1.502(13) .
C39 C40 1.414(13) .
C39 C48 1.528(13) .
C40 C46 1.481(13) .
C41 H41A 0.9800 .
C41 H41B 0.9800 .
C41 H41C 0.9800 .
C42 N3 1.448(18) .
C42 H42A 0.9900 .
C42 H42B 0.9900 .
N3 N4 1.342(13) .
N3 C45 1.366(15) .
N4 C43 1.386(19) .
N4 Co1 2.031(11) 4_455
C43 C44 1.33(2) .
C43 H43 0.9500 .
C44 C45 1.28(2) .
C44 H44 0.9500 .
C45 H45 0.9500 .
C46 H46A 0.9800 .
C46 H46B 0.9800 .
C46 H46C 0.9800 .
C47 H47A 0.9800 .
C47 H47B 0.9800 .
C47 H47C 0.9800 .
C48 H48A 0.9900 .
C48 H48B 0.9900 .

loop_
_platon_squeeze_void_nr
_platon_squeeze_void_average_x
_platon_squeeze_void_average_y
_platon_squeeze_void_average_z
_platon_squeeze_void_volume
_platon_squeeze_void_count_electrons
1 0.518 0.298 0.160 303.3 87.9
2 0.982 0.298 0.660 303.6 87.5
3 0.018 0.702 0.160 303.6 86.8
4 0.482 0.702 0.660 303.6 88.0
